data_1554295
loop_
_publ_author_name
'Alajarin, Mateo'
'Ba\~non, Daniel'
'Egea, Adrian'
'Mar\'in-Luna, Marta'
'Orenes, Raul-Angel'
'Vidal, Angel'

_publ_section_title
;
 Accessing polysubstituted oxazolidines, pyrrolidines and imidazolidines
 by regioselective [3 + 2] annulations of ketenimines with donor--acceptor
 oxiranes and aziridines
;
_journal_issue 13
_journal_name_full 'Organic Chemistry Frontiers'
_journal_page_first 2020
_journal_paper_doi 10.1039/C8QO00255J
_journal_volume 5
_journal_year 2018
_chemical_formula_sum 'C44 H44 Cl2 N2 O6 S'
_chemical_formula_weight 799.77
_space_group_crystal_system orthorhombic
_space_group_IT_number 29
_space_group_name_Hall 'P 2c -2ac'
_space_group_name_H-M_alt 'P c a 21'
_atom_sites_solution_hydrogens geom
_atom_sites_solution_primary direct
_atom_sites_solution_secondary difmap
_audit_creation_method SHELXL-2014/7
_audit_update_record
;
2018-02-09 deposited with the CCDC.
2018-05-09 downloaded from the CCDC.
;
_cell_angle_alpha 90
_cell_angle_beta 90
_cell_angle_gamma 90
_cell_formula_units_Z 4
_cell_length_a 18.1688(9)
_cell_length_b 18.3501(10)
_cell_length_c 11.8464(7)
_cell_measurement_reflns_used 9986
_cell_measurement_temperature 100(2)
_cell_measurement_theta_max 30.09
_cell_measurement_theta_min 2.22
_cell_volume 3949.6(4)
_computing_cell_refinement 'SAINT V8.27B (Bruker AXS Inc., 2011)'
_computing_data_collection 'APEX 2013.2 (Bruker AXS Inc.)'
_computing_data_reduction 'SAINT V8.27B (Bruker AXS Inc., 2011)'
_computing_molecular_graphics 'Bruker SHELXTL'
_computing_publication_material 'Bruker SHELXTL'
_computing_structure_refinement 'SHELXL-2014/7 (Sheldrick, 2014)'
_computing_structure_solution 'SHELXS-2014/7 (Sheldrick, 2014)'
_diffrn_ambient_temperature 100(2)
_diffrn_detector_area_resol_mean 10.4167
_diffrn_measured_fraction_theta_full 0.999
_diffrn_measured_fraction_theta_max 0.998
_diffrn_measurement_device_type 'Bruker D8 QUEST'
_diffrn_measurement_method 'omega + phi scans'
_diffrn_radiation_monochromator multilayer
_diffrn_radiation_type MoK\a
_diffrn_radiation_wavelength 0.71073
_diffrn_reflns_av_R_equivalents 0.0875
_diffrn_reflns_av_unetI/netI 0.0414
_diffrn_reflns_Laue_measured_fraction_full 0.999
_diffrn_reflns_Laue_measured_fraction_max 0.998
_diffrn_reflns_limit_h_max 23
_diffrn_reflns_limit_h_min -25
_diffrn_reflns_limit_k_max 25
_diffrn_reflns_limit_k_min -26
_diffrn_reflns_limit_l_max 16
_diffrn_reflns_limit_l_min -16
_diffrn_reflns_number 210453
_diffrn_reflns_point_group_measured_fraction_full 1.000
_diffrn_reflns_point_group_measured_fraction_max 0.998
_diffrn_reflns_theta_full 25.242
_diffrn_reflns_theta_max 30.587
_diffrn_reflns_theta_min 2.220
_diffrn_source 'high brilliance microfocus sealed tube'
_exptl_absorpt_coefficient_mu 0.269
_exptl_absorpt_correction_T_max 0.7406
_exptl_absorpt_correction_T_min 0.7164
_exptl_absorpt_correction_type multi-scan
_exptl_absorpt_process_details SADABS
_exptl_crystal_colour colourless
_exptl_crystal_density_diffrn 1.345
_exptl_crystal_density_method 'not measured'
_exptl_crystal_description lath
_exptl_crystal_F_000 1680
_exptl_crystal_size_max 0.340
_exptl_crystal_size_mid 0.130
_exptl_crystal_size_min 0.040
_refine_diff_density_max 0.630
_refine_diff_density_min -0.522
_refine_diff_density_rms 0.065
_refine_ls_abs_structure_details
;
 Flack x determined using 4219 quotients [(I+)-(I-)]/[(I+)+(I-)]
 (Parsons, Flack and Wagner, Acta Cryst. B69 (2013) 249-259).
;
_refine_ls_abs_structure_Flack 0.003(11)
_refine_ls_extinction_method none
_refine_ls_goodness_of_fit_ref 0.918
_refine_ls_hydrogen_treatment constr
_refine_ls_matrix_type full
_refine_ls_number_parameters 510
_refine_ls_number_reflns 12107
_refine_ls_number_restraints 1
_refine_ls_restrained_S_all 0.918
_refine_ls_R_factor_all 0.0631
_refine_ls_R_factor_gt 0.0463
_refine_ls_shift/su_max 0.001
_refine_ls_shift/su_mean 0.000
_refine_ls_structure_factor_coef Fsqd
_refine_ls_weighting_details 'w=1/[\s^2^(Fo^2^)+(0.0612P)^2^+3.2446P] where P=(Fo^2^+2Fc^2^)/3'
_refine_ls_weighting_scheme calc
_refine_ls_wR_factor_gt 0.1027
_refine_ls_wR_factor_ref 0.1119
_reflns_Friedel_coverage 0.913
_reflns_Friedel_fraction_full 1.000
_reflns_Friedel_fraction_max 0.997
_reflns_number_gt 10316
_reflns_number_total 12107
_reflns_threshold_expression 'I > 2\s(I)'
_cod_data_source_file c8qo00255j2.cif
_cod_data_source_block DBG_dicloro2
_cod_database_code 1554295
_shelx_shelxl_version_number 2014/7
_shelx_space_group_comment
;
The symmetry employed for this shelxl refinement is uniquely defined
by the following loop, which should always be used as a source of
symmetry information in preference to the above space-group names.
They are only intended as comments.
;
_shelx_estimated_absorpt_t_min 0.914
_shelx_estimated_absorpt_t_max 0.989

loop_
_space_group_symop_operation_xyz
'x, y, z'
'-x, -y, z+1/2'
'-x+1/2, y, z+1/2'
'x+1/2, -y, z'

loop_
_atom_site_label
_atom_site_type_symbol
_atom_site_fract_x
_atom_site_fract_y
_atom_site_fract_z
_atom_site_U_iso_or_equiv
_atom_site_adp_type
_atom_site_occupancy
_atom_site_site_symmetry_order
_atom_site_calc_flag
_atom_site_refinement_flags_posn
_atom_site_refinement_flags_adp
_atom_site_refinement_flags_occupancy
_atom_site_disorder_assembly
_atom_site_disorder_group
S1 S 0.52891(3) 0.71353(3) 0.51506(6) 0.01054(12) Uani 1 1 d . . . . .
N1 N 0.52930(12) 0.76959(12) 0.62356(19) 0.0103(4) Uani 1 1 d . . . . .
N2 N 0.53931(12) 0.83121(12) 0.9046(2) 0.0124(4) Uani 1 1 d . . . . .
O1 O 0.57165(11) 0.74488(11) 0.42527(17) 0.0151(4) Uani 1 1 d . . . . .
O2 O 0.54763(11) 0.64338(10) 0.56006(17) 0.0147(4) Uani 1 1 d . . . . .
O3 O 0.67786(11) 0.71423(11) 0.64476(17) 0.0155(4) Uani 1 1 d . . . . .
O4 O 0.67660(10) 0.75407(11) 0.82476(17) 0.0149(4) Uani 1 1 d . . . . .
O5 O 0.45613(11) 0.67563(10) 0.77656(17) 0.0150(4) Uani 1 1 d . . . . .
O6 O 0.56899(11) 0.63551(10) 0.82487(17) 0.0144(4) Uani 1 1 d . . . . .
C1 C 0.50941(13) 0.84758(13) 0.6094(2) 0.0093(4) Uani 1 1 d . . . . .
H1 H 0.5331 0.8663 0.5389 0.011 Uiso 1 1 calc R U . . .
C2 C 0.54766(13) 0.88384(13) 0.7133(2) 0.0088(4) Uani 1 1 d . . . . .
C3 C 0.54681(13) 0.82180(13) 0.8004(2) 0.0092(4) Uani 1 1 d . . . . .
C4 C 0.56139(14) 0.75067(13) 0.7322(2) 0.0102(5) Uani 1 1 d . . . . .
C5 C 0.52169(14) 0.68272(14) 0.7806(2) 0.0117(5) Uani 1 1 d . . . . .
C6 C 0.53536(17) 0.57002(15) 0.8719(3) 0.0201(6) Uani 1 1 d . . . . .
H6A H 0.5121 0.5410 0.8111 0.024 Uiso 1 1 calc R U . . .
H6B H 0.4970 0.5834 0.9274 0.024 Uiso 1 1 calc R U . . .
C7 C 0.5948(2) 0.52638(18) 0.9284(3) 0.0317(8) Uani 1 1 d . . . . .
H7A H 0.6313 0.5115 0.8721 0.048 Uiso 1 1 calc R U . . .
H7B H 0.5732 0.4830 0.9634 0.048 Uiso 1 1 calc R U . . .
H7C H 0.6187 0.5562 0.9864 0.048 Uiso 1 1 calc R U . . .
C8 C 0.64646(14) 0.73664(14) 0.7263(2) 0.0112(5) Uani 1 1 d . . . . .
C9 C 0.75526(15) 0.73875(15) 0.8383(3) 0.0198(6) Uani 1 1 d . . . . .
H9A H 0.7759 0.7704 0.8982 0.024 Uiso 1 1 calc R U . . .
H9B H 0.7814 0.7497 0.7670 0.024 Uiso 1 1 calc R U . . .
C10 C 0.76691(17) 0.66044(18) 0.8690(3) 0.0256(7) Uani 1 1 d . . . . .
H10A H 0.7382 0.6488 0.9367 0.038 Uiso 1 1 calc R U . . .
H10B H 0.8193 0.6520 0.8840 0.038 Uiso 1 1 calc R U . . .
H10C H 0.7509 0.6293 0.8064 0.038 Uiso 1 1 calc R U . . .
C11 C 0.43702(14) 0.70940(14) 0.4668(2) 0.0115(5) Uani 1 1 d . . . . .
C12 C 0.38475(16) 0.67251(16) 0.5301(2) 0.0186(6) Uani 1 1 d . . . . .
H12 H 0.3971 0.6532 0.6021 0.022 Uiso 1 1 calc R U . . .
C13 C 0.31419(16) 0.66419(18) 0.4871(3) 0.0214(6) Uani 1 1 d . . . . .
H13 H 0.2780 0.6397 0.5308 0.026 Uiso 1 1 calc R U . . .
C14 C 0.29551(16) 0.69114(16) 0.3807(3) 0.0179(6) Uani 1 1 d . . . . .
C15 C 0.34893(17) 0.72800(17) 0.3191(3) 0.0208(6) Uani 1 1 d . . . . .
H15 H 0.3368 0.7471 0.2469 0.025 Uiso 1 1 calc R U . . .
C16 C 0.42003(16) 0.73752(16) 0.3612(3) 0.0176(5) Uani 1 1 d . . . . .
H16 H 0.4561 0.7628 0.3184 0.021 Uiso 1 1 calc R U . . .
C17 C 0.21879(17) 0.6805(2) 0.3344(3) 0.0287(7) Uani 1 1 d . . . . .
H17A H 0.2017 0.6312 0.3523 0.043 Uiso 1 1 calc R U . . .
H17B H 0.2194 0.6871 0.2523 0.043 Uiso 1 1 calc R U . . .
H17C H 0.1855 0.7163 0.3685 0.043 Uiso 1 1 calc R U . . .
C21 C 0.42687(13) 0.85991(14) 0.6014(2) 0.0115(5) Uani 1 1 d . . . . .
C22 C 0.37811(15) 0.83607(15) 0.6835(3) 0.0172(5) Uani 1 1 d . . . . .
H22 H 0.3962 0.8111 0.7481 0.021 Uiso 1 1 calc R U . . .
C23 C 0.30298(16) 0.84842(16) 0.6721(3) 0.0216(6) Uani 1 1 d . . . . .
H23 H 0.2704 0.8330 0.7302 0.026 Uiso 1 1 calc R U . . .
C24 C 0.27459(15) 0.88309(15) 0.5768(3) 0.0218(6) Uani 1 1 d . . . . .
C25 C 0.32349(16) 0.90584(17) 0.4944(3) 0.0234(6) Uani 1 1 d . . . . .
H25 H 0.3053 0.9288 0.4282 0.028 Uiso 1 1 calc R U . . .
C26 C 0.39892(14) 0.89564(15) 0.5071(3) 0.0177(5) Uani 1 1 d . . . . .
H26 H 0.4317 0.9132 0.4508 0.021 Uiso 1 1 calc R U . . .
C27 C 0.19240(17) 0.89432(19) 0.5630(4) 0.0348(9) Uani 1 1 d . . . . .
H27A H 0.1794 0.9440 0.5857 0.052 Uiso 1 1 calc R U . . .
H27B H 0.1659 0.8594 0.6105 0.052 Uiso 1 1 calc R U . . .
H27C H 0.1788 0.8868 0.4838 0.052 Uiso 1 1 calc R U . . .
C31 C 0.50969(14) 0.95542(13) 0.7455(2) 0.0099(5) Uani 1 1 d . . . . .
C32 C 0.46080(14) 0.96335(14) 0.8355(2) 0.0130(5) Uani 1 1 d . . . . .
H32 H 0.4498 0.9228 0.8825 0.016 Uiso 1 1 calc R U . . .
C33 C 0.42795(15) 1.03079(15) 0.8567(2) 0.0148(5) Uani 1 1 d . . . . .
H33 H 0.3948 1.0357 0.9183 0.018 Uiso 1 1 calc R U . . .
C34 C 0.44294(15) 1.09070(15) 0.7893(2) 0.0151(5) Uani 1 1 d . . . . .
H34 H 0.4210 1.1366 0.8051 0.018 Uiso 1 1 calc R U . . .
C35 C 0.49040(15) 1.08268(15) 0.6983(3) 0.0160(5) Uani 1 1 d . . . . .
H35 H 0.5004 1.1230 0.6505 0.019 Uiso 1 1 calc R U . . .
C36 C 0.52328(14) 1.01581(14) 0.6770(2) 0.0135(5) Uani 1 1 d . . . . .
H36 H 0.5557 1.0110 0.6146 0.016 Uiso 1 1 calc R U . . .
C41 C 0.63015(14) 0.89923(13) 0.6900(2) 0.0105(5) Uani 1 1 d . . . . .
C42 C 0.66619(13) 0.88042(13) 0.5905(2) 0.0113(5) Uani 1 1 d . . . . .
H42 H 0.6405 0.8548 0.5330 0.014 Uiso 1 1 calc R U . . .
C43 C 0.74007(15) 0.89916(15) 0.5748(2) 0.0153(5) Uani 1 1 d . . . . .
H43 H 0.7641 0.8866 0.5063 0.018 Uiso 1 1 calc R U . . .
C44 C 0.77844(15) 0.93584(16) 0.6579(3) 0.0179(6) Uani 1 1 d . . . . .
H44 H 0.8284 0.9491 0.6464 0.021 Uiso 1 1 calc R U . . .
C45 C 0.74331(16) 0.95309(15) 0.7583(3) 0.0176(5) Uani 1 1 d . . . . .
H45 H 0.7698 0.9771 0.8166 0.021 Uiso 1 1 calc R U . . .
C46 C 0.66965(14) 0.93549(15) 0.7741(2) 0.0148(5) Uani 1 1 d . . . . .
H46 H 0.6459 0.9482 0.8428 0.018 Uiso 1 1 calc R U . . .
C51 C 0.53642(15) 0.77340(14) 0.9852(2) 0.0134(5) Uani 1 1 d . . . . .
C52 C 0.46857(16) 0.74171(15) 1.0089(3) 0.0174(5) Uani 1 1 d . . . . .
H52 H 0.4255 0.7581 0.9711 0.021 Uiso 1 1 calc R U . . .
C53 C 0.46402(19) 0.68585(16) 1.0882(3) 0.0224(6) Uani 1 1 d . . . . .
H53 H 0.4176 0.6641 1.1033 0.027 Uiso 1 1 calc R U . . .
C54 C 0.5258(2) 0.66133(16) 1.1456(3) 0.0249(7) Uani 1 1 d . . . . .
C55 C 0.5924(2) 0.69644(17) 1.1251(3) 0.0235(6) Uani 1 1 d . . . . .
H55 H 0.6349 0.6817 1.1658 0.028 Uiso 1 1 calc R U . . .
C56 C 0.59838(17) 0.75263(16) 1.0463(2) 0.0184(6) Uani 1 1 d . . . . .
H56 H 0.6442 0.7764 1.0346 0.022 Uiso 1 1 calc R U . . .
C57 C 0.5209(3) 0.59777(19) 1.2265(3) 0.0393(10) Uani 1 1 d . . . . .
H57A H 0.4702 0.5931 1.2539 0.059 Uiso 1 1 calc R U . . .
H57B H 0.5539 0.6062 1.2906 0.059 Uiso 1 1 calc R U . . .
H57C H 0.5353 0.5529 1.1875 0.059 Uiso 1 1 calc R U . . .
C99 C 0.8306(2) 0.5352(2) 0.1020(3) 0.0337(8) Uani 1 1 d . . . . .
H99A H 0.8731 0.5353 0.1542 0.040 Uiso 1 1 calc R U . A 1
H99B H 0.8188 0.5865 0.0836 0.040 Uiso 1 1 calc R U . A 1
Cl1A Cl 0.75480(19) 0.49555(16) 0.17033(19) 0.0809(13) Uani 0.875(8) 1 d . . P B 1
Cl2A Cl 0.85580(15) 0.48950(13) -0.0231(2) 0.0470(5) Uani 0.875(8) 1 d . . P B 1
Cl1B Cl 0.7914(7) 0.4697(5) 0.1832(9) 0.038(3) Uiso 0.125(8) 1 d . . P B 2
Cl2B Cl 0.8391(7) 0.4925(8) -0.0300(12) 0.019(2) Uiso 0.125(8) 1 d . . P B 2

loop_
_atom_site_aniso_label
_atom_site_aniso_U_11
_atom_site_aniso_U_22
_atom_site_aniso_U_33
_atom_site_aniso_U_23
_atom_site_aniso_U_13
_atom_site_aniso_U_12
S1 0.0106(2) 0.0106(2) 0.0104(3) -0.0025(2) -0.0001(2) 0.0020(2)
N1 0.0125(10) 0.0090(9) 0.0095(10) -0.0007(8) -0.0023(8) 0.0028(7)
N2 0.0148(10) 0.0104(9) 0.0121(11) 0.0001(8) -0.0004(8) -0.0001(8)
O1 0.0139(9) 0.0185(9) 0.0129(9) -0.0010(8) 0.0015(7) 0.0015(7)
O2 0.0176(9) 0.0109(8) 0.0157(9) -0.0027(7) -0.0025(7) 0.0050(7)
O3 0.0135(9) 0.0173(9) 0.0155(9) -0.0011(8) 0.0016(8) 0.0033(7)
O4 0.0108(8) 0.0174(9) 0.0167(10) -0.0029(8) -0.0042(7) 0.0038(7)
O5 0.0146(9) 0.0154(9) 0.0149(9) 0.0001(7) 0.0010(7) -0.0025(7)
O6 0.0186(9) 0.0081(8) 0.0165(10) 0.0018(7) -0.0011(8) 0.0016(7)
C1 0.0085(10) 0.0093(11) 0.0101(11) -0.0005(9) -0.0003(9) 0.0016(8)
C2 0.0079(10) 0.0090(10) 0.0095(11) 0.0007(9) 0.0008(8) 0.0012(8)
C3 0.0066(10) 0.0093(10) 0.0118(12) 0.0015(9) -0.0012(9) 0.0006(8)
C4 0.0096(10) 0.0102(11) 0.0109(12) -0.0004(9) -0.0014(9) 0.0014(9)
C5 0.0150(11) 0.0106(11) 0.0094(12) -0.0032(9) 0.0002(9) 0.0014(9)
C6 0.0299(15) 0.0094(11) 0.0211(14) 0.0025(10) 0.0000(12) -0.0038(11)
C7 0.048(2) 0.0147(14) 0.0320(18) 0.0093(13) -0.0044(16) 0.0056(14)
C8 0.0101(11) 0.0094(11) 0.0140(12) 0.0020(9) -0.0017(9) 0.0009(9)
C9 0.0095(11) 0.0210(13) 0.0289(16) -0.0042(12) -0.0074(11) 0.0031(10)
C10 0.0168(14) 0.0271(15) 0.0328(18) 0.0068(13) -0.0073(12) 0.0044(11)
C11 0.0110(11) 0.0095(11) 0.0140(12) -0.0026(9) -0.0020(9) 0.0022(9)
C12 0.0206(13) 0.0233(14) 0.0119(14) 0.0035(11) -0.0031(11) -0.0040(11)
C13 0.0160(13) 0.0267(14) 0.0214(16) 0.0034(12) -0.0025(11) -0.0068(11)
C14 0.0147(12) 0.0176(13) 0.0214(15) -0.0023(11) -0.0033(11) 0.0034(10)
C15 0.0195(13) 0.0260(14) 0.0169(14) 0.0041(12) -0.0039(11) 0.0023(11)
C16 0.0146(12) 0.0220(13) 0.0161(13) 0.0014(11) -0.0007(11) 0.0008(10)
C17 0.0165(13) 0.0367(18) 0.0328(19) 0.0072(15) -0.0077(13) -0.0018(13)
C21 0.0106(11) 0.0096(10) 0.0144(12) -0.0030(9) -0.0028(10) 0.0023(9)
C22 0.0130(12) 0.0157(12) 0.0228(14) 0.0035(11) 0.0012(11) -0.0003(10)
C23 0.0130(13) 0.0192(14) 0.0326(18) 0.0020(12) 0.0045(12) -0.0015(10)
C24 0.0089(11) 0.0130(12) 0.0435(19) -0.0033(13) -0.0032(12) 0.0026(9)
C25 0.0162(13) 0.0240(14) 0.0301(18) 0.0038(12) -0.0056(12) 0.0060(11)
C26 0.0123(11) 0.0208(13) 0.0200(14) 0.0016(12) -0.0014(11) 0.0042(10)
C27 0.0097(13) 0.0274(16) 0.067(3) 0.0029(17) -0.0062(14) 0.0025(12)
C31 0.0104(11) 0.0073(10) 0.0120(12) -0.0013(9) -0.0013(9) 0.0019(8)
C32 0.0126(11) 0.0127(11) 0.0139(13) 0.0008(10) 0.0014(10) 0.0013(9)
C33 0.0127(11) 0.0176(12) 0.0140(12) -0.0046(10) -0.0015(10) 0.0032(9)
C34 0.0137(11) 0.0122(12) 0.0195(14) -0.0036(10) -0.0056(10) 0.0039(9)
C35 0.0147(12) 0.0109(11) 0.0223(14) 0.0035(10) -0.0023(10) 0.0003(9)
C36 0.0118(11) 0.0136(12) 0.0151(12) 0.0008(10) 0.0018(10) 0.0006(9)
C41 0.0096(10) 0.0091(11) 0.0128(12) 0.0024(9) 0.0004(9) 0.0011(8)
C42 0.0100(11) 0.0121(11) 0.0117(12) 0.0021(10) -0.0004(9) 0.0007(9)
C43 0.0127(12) 0.0184(12) 0.0148(13) 0.0037(10) 0.0011(10) 0.0028(9)
C44 0.0088(11) 0.0215(13) 0.0233(15) 0.0058(11) -0.0005(10) -0.0016(10)
C45 0.0132(12) 0.0217(13) 0.0179(13) -0.0001(11) -0.0037(10) -0.0016(11)
C46 0.0133(12) 0.0179(12) 0.0132(12) -0.0009(10) -0.0010(10) -0.0011(10)
C51 0.0228(13) 0.0083(11) 0.0090(12) -0.0010(8) 0.0006(10) 0.0001(9)
C52 0.0234(13) 0.0172(12) 0.0118(12) -0.0010(11) 0.0016(11) 0.0003(10)
C53 0.0349(17) 0.0184(13) 0.0140(13) -0.0013(11) 0.0058(12) -0.0063(12)
C54 0.052(2) 0.0121(13) 0.0103(13) 0.0002(10) 0.0034(13) -0.0037(13)
C55 0.0390(18) 0.0187(14) 0.0127(14) 0.0010(11) -0.0081(12) 0.0020(12)
C56 0.0244(14) 0.0166(13) 0.0143(13) 0.0002(10) -0.0046(11) -0.0005(11)
C57 0.078(3) 0.0184(15) 0.0215(17) 0.0086(13) 0.0062(19) -0.0036(17)
C99 0.047(2) 0.0247(16) 0.0295(19) -0.0026(14) 0.0008(16) -0.0124(15)
Cl1A 0.094(2) 0.0844(17) 0.0642(11) -0.0426(11) 0.0428(12) -0.0673(17)
Cl2A 0.0426(12) 0.0341(7) 0.0644(11) -0.0167(6) 0.0138(10) -0.0013(8)

loop_
_atom_type_symbol
_atom_type_description
_atom_type_scat_dispersion_real
_atom_type_scat_dispersion_imag
_atom_type_scat_source
C C 0.0033 0.0016 'International Tables Vol C Tables 4.2.6.8 and 6.1.1.4'
H H 0.0000 0.0000 'International Tables Vol C Tables 4.2.6.8 and 6.1.1.4'
N N 0.0061 0.0033 'International Tables Vol C Tables 4.2.6.8 and 6.1.1.4'
O O 0.0106 0.0060 'International Tables Vol C Tables 4.2.6.8 and 6.1.1.4'
S S 0.1246 0.1234 'International Tables Vol C Tables 4.2.6.8 and 6.1.1.4'
Cl Cl 0.1484 0.1585 'International Tables Vol C Tables 4.2.6.8 and 6.1.1.4'

loop_
_geom_angle_atom_site_label_1
_geom_angle_atom_site_label_2
_geom_angle_atom_site_label_3
_geom_angle
O2 S1 O1 120.42(12)
O2 S1 N1 105.64(12)
O1 S1 N1 108.99(12)
O2 S1 C11 107.82(12)
O1 S1 C11 106.75(13)
N1 S1 C11 106.47(12)
C4 N1 C1 115.3(2)
C4 N1 S1 122.90(17)
C1 N1 S1 120.84(17)
C3 N2 C51 124.0(2)
C8 O4 C9 116.9(2)
C5 O6 C6 114.7(2)
N1 C1 C21 113.0(2)
N1 C1 C2 102.30(19)
C21 C1 C2 115.1(2)
N1 C1 H1 108.7
C21 C1 H1 108.7
C2 C1 H1 108.7
C31 C2 C3 117.6(2)
C31 C2 C41 108.9(2)
C3 C2 C41 105.32(19)
C31 C2 C1 111.2(2)
C3 C2 C1 102.08(19)
C41 C2 C1 111.6(2)
N2 C3 C2 124.1(2)
N2 C3 C4 130.1(2)
C2 C3 C4 105.7(2)
N1 C4 C5 109.4(2)
N1 C4 C3 100.99(19)
C5 C4 C3 113.8(2)
N1 C4 C8 113.2(2)
C5 C4 C8 110.1(2)
C3 C4 C8 109.2(2)
O5 C5 O6 126.0(2)
O5 C5 C4 122.3(2)
O6 C5 C4 111.7(2)
O6 C6 C7 107.9(3)
O6 C6 H6A 110.1
C7 C6 H6A 110.1
O6 C6 H6B 110.1
C7 C6 H6B 110.1
H6A C6 H6B 108.4
C6 C7 H7A 109.5
C6 C7 H7B 109.5
H7A C7 H7B 109.5
C6 C7 H7C 109.5
H7A C7 H7C 109.5
H7B C7 H7C 109.5
O3 C8 O4 126.6(2)
O3 C8 C4 124.3(2)
O4 C8 C4 109.1(2)
O4 C9 C10 110.4(2)
O4 C9 H9A 109.6
C10 C9 H9A 109.6
O4 C9 H9B 109.6
C10 C9 H9B 109.6
H9A C9 H9B 108.1
C9 C10 H10A 109.5
C9 C10 H10B 109.5
H10A C10 H10B 109.5
C9 C10 H10C 109.5
H10A C10 H10C 109.5
H10B C10 H10C 109.5
C12 C11 C16 121.1(3)
C12 C11 S1 119.5(2)
C16 C11 S1 119.1(2)
C11 C12 C13 119.2(3)
C11 C12 H12 120.4
C13 C12 H12 120.4
C12 C13 C14 121.2(3)
C12 C13 H13 119.4
C14 C13 H13 119.4
C15 C14 C13 118.5(3)
C15 C14 C17 121.1(3)
C13 C14 C17 120.4(3)
C14 C15 C16 121.3(3)
C14 C15 H15 119.3
C16 C15 H15 119.3
C11 C16 C15 118.8(3)
C11 C16 H16 120.6
C15 C16 H16 120.6
C14 C17 H17A 109.5
C14 C17 H17B 109.5
H17A C17 H17B 109.5
C14 C17 H17C 109.5
H17A C17 H17C 109.5
H17B C17 H17C 109.5
C22 C21 C26 118.6(2)
C22 C21 C1 122.7(2)
C26 C21 C1 118.7(2)
C21 C22 C23 120.5(3)
C21 C22 H22 119.8
C23 C22 H22 119.8
C22 C23 C24 121.1(3)
C22 C23 H23 119.5
C24 C23 H23 119.5
C25 C24 C23 118.1(3)
C25 C24 C27 121.0(3)
C23 C24 C27 120.9(3)
C24 C25 C26 121.0(3)
C24 C25 H25 119.5
C26 C25 H25 119.5
C25 C26 C21 120.6(3)
C25 C26 H26 119.7
C21 C26 H26 119.7
C24 C27 H27A 109.5
C24 C27 H27B 109.5
H27A C27 H27B 109.5
C24 C27 H27C 109.5
H27A C27 H27C 109.5
H27B C27 H27C 109.5
C32 C31 C36 118.3(2)
C32 C31 C2 124.5(2)
C36 C31 C2 117.1(2)
C31 C32 C33 120.1(2)
C31 C32 H32 119.9
C33 C32 H32 119.9
C34 C33 C32 121.0(3)
C34 C33 H33 119.5
C32 C33 H33 119.5
C33 C34 C35 119.0(2)
C33 C34 H34 120.5
C35 C34 H34 120.5
C36 C35 C34 120.1(3)
C36 C35 H35 119.9
C34 C35 H35 119.9
C35 C36 C31 121.4(3)
C35 C36 H36 119.3
C31 C36 H36 119.3
C42 C41 C46 118.7(2)
C42 C41 C2 124.1(2)
C46 C41 C2 117.2(2)
C41 C42 C43 120.2(2)
C41 C42 H42 119.9
C43 C42 H42 119.9
C44 C43 C42 120.6(3)
C44 C43 H43 119.7
C42 C43 H43 119.7
C43 C44 C45 119.4(3)
C43 C44 H44 120.3
C45 C44 H44 120.3
C44 C45 C46 120.4(3)
C44 C45 H45 119.8
C46 C45 H45 119.8
C45 C46 C41 120.6(3)
C45 C46 H46 119.7
C41 C46 H46 119.7
C52 C51 C56 119.8(3)
C52 C51 N2 118.5(2)
C56 C51 N2 121.4(2)
C51 C52 C53 119.7(3)
C51 C52 H52 120.1
C53 C52 H52 120.1
C54 C53 C52 121.4(3)
C54 C53 H53 119.3
C52 C53 H53 119.3
C53 C54 C55 117.8(3)
C53 C54 C57 120.9(3)
C55 C54 C57 121.3(3)
C54 C55 C56 121.8(3)
C54 C55 H55 119.1
C56 C55 H55 119.1
C51 C56 C55 119.2(3)
C51 C56 H56 120.4
C55 C56 H56 120.4
C54 C57 H57A 109.5
C54 C57 H57B 109.5
H57A C57 H57B 109.5
C54 C57 H57C 109.5
H57A C57 H57C 109.5
H57B C57 H57C 109.5
Cl1B C99 Cl2B 103.1(6)
Cl1A C99 Cl2A 113.2(2)
Cl1A C99 H99A 108.9
Cl2A C99 H99A 108.9
Cl1A C99 H99B 108.9
Cl2A C99 H99B 108.9
H99A C99 H99B 107.8

loop_
_geom_bond_atom_site_label_1
_geom_bond_atom_site_label_2
_geom_bond_distance
S1 O2 1.4341(19)
S1 O1 1.437(2)
S1 N1 1.646(2)
S1 C11 1.766(3)
N1 C4 1.455(3)
N1 C1 1.486(3)
N2 C3 1.254(3)
N2 C51 1.428(3)
O3 C8 1.195(3)
O4 C8 1.328(3)
O4 C9 1.465(3)
O5 C5 1.199(3)
O6 C5 1.328(3)
O6 C6 1.459(3)
C1 C21 1.520(3)
C1 C2 1.562(4)
C1 H1 1.0000
C2 C31 1.532(3)
C2 C3 1.536(3)
C2 C41 1.550(3)
C3 C4 1.558(3)
C4 C5 1.550(4)
C4 C8 1.568(3)
C6 C7 1.501(5)
C6 H6A 0.9900
C6 H6B 0.9900
C7 H7A 0.9800
C7 H7B 0.9800
C7 H7C 0.9800
C9 C10 1.497(4)
C9 H9A 0.9900
C9 H9B 0.9900
C10 H10A 0.9800
C10 H10B 0.9800
C10 H10C 0.9800
C11 C12 1.387(4)
C11 C16 1.387(4)
C12 C13 1.388(4)
C12 H12 0.9500
C13 C14 1.395(4)
C13 H13 0.9500
C14 C15 1.390(4)
C14 C17 1.511(4)
C15 C16 1.396(4)
C15 H15 0.9500
C16 H16 0.9500
C17 H17A 0.9800
C17 H17B 0.9800
C17 H17C 0.9800
C21 C22 1.387(4)
C21 C26 1.392(4)
C22 C23 1.390(4)
C22 H22 0.9500
C23 C24 1.395(5)
C23 H23 0.9500
C24 C25 1.385(5)
C24 C27 1.516(4)
C25 C26 1.391(4)
C25 H25 0.9500
C26 H26 0.9500
C27 H27A 0.9800
C27 H27B 0.9800
C27 H27C 0.9800
C31 C32 1.395(4)
C31 C36 1.396(4)
C32 C33 1.397(4)
C32 H32 0.9500
C33 C34 1.386(4)
C33 H33 0.9500
C34 C35 1.388(4)
C34 H34 0.9500
C35 C36 1.388(4)
C35 H35 0.9500
C36 H36 0.9500
C41 C42 1.393(4)
C41 C46 1.397(4)
C42 C43 1.398(4)
C42 H42 0.9500
C43 C44 1.382(4)
C43 H43 0.9500
C44 C45 1.386(4)
C44 H44 0.9500
C45 C46 1.389(4)
C45 H45 0.9500
C46 H46 0.9500
C51 C52 1.392(4)
C51 C56 1.392(4)
C52 C53 1.393(4)
C52 H52 0.9500
C53 C54 1.387(5)
C53 H53 0.9500
C54 C55 1.392(5)
C54 C57 1.512(4)
C55 C56 1.395(4)
C55 H55 0.9500
C56 H56 0.9500
C57 H57A 0.9800
C57 H57B 0.9800
C57 H57C 0.9800
C99 Cl1B 1.697(11)
C99 Cl2B 1.756(15)
C99 Cl1A 1.756(4)
C99 Cl2A 1.763(4)
C99 H99A 0.9900
C99 H99B 0.9900
